data_7011746
loop_
_publ_author_name
'Q. m. Cheng'
'O. Stark'
'K. Merz'
'M. Winter'
'R. A. Fischer'

_publ_section_title
;
 Lewis base properties of tris(trimethylstannyl)amine: unusually short
 M--N bonds of the adduct compounds [X3M&#x00B7;N(SnMe3)3] (X = Cl, Br;
 M = Al, Ga, In) and [Cl2(CH3)M&#x00B7;N(SnMe3)3] (M = Al, Ga)
;
_journal_issue 14
_journal_name_full 'J. Chem. Soc., Dalton Trans.'
_journal_page_first 2933
_journal_page_last 2936
_journal_paper_doi 10.1039/b203489c
_journal_year 2002
_chemical_formula_sum 'C9 H27 Cl3 In N Sn3'
_chemical_formula_weight 726.56
_space_group_IT_number 198
_symmetry_cell_setting cubic
_symmetry_space_group_name_Hall 'P 2ac 2ab 3'
_symmetry_space_group_name_H-M 'P 21 3'
_atom_sites_solution_hydrogens geom
_atom_sites_solution_primary direct
_atom_sites_solution_secondary difmap
_audit_creation_method SHELXL-97
_cell_angle_alpha 90.00
_cell_angle_beta 90.00
_cell_angle_gamma 90.00
_cell_formula_units_Z 4
_cell_length_a 12.9021(12)
_cell_length_b 12.9021(12)
_cell_length_c 12.9021(12)
_cell_measurement_temperature 203(2)
_cell_volume 2147.7(3)
_computing_cell_refinement SMART
_computing_data_collection SMART
_computing_data_reduction SAINT
_computing_molecular_graphics 'Bruker axs SHELXTL-PLUS'
_computing_publication_material SHELXL-97
_computing_structure_refinement 'SHELXL-97 (Sheldrick, 1997)'
_computing_structure_solution 'SHELXS-97 (Sheldrick, 1990)'
_diffrn_ambient_temperature 203(2)
_diffrn_measured_fraction_theta_full 0.999
_diffrn_measured_fraction_theta_max 0.999
_diffrn_measurement_device_type 'Bruker axs CCD 1000'
_diffrn_measurement_method '\w scans'
_diffrn_radiation_monochromator graphite
_diffrn_radiation_source 'fine-focus sealed tube'
_diffrn_radiation_type MoK\a
_diffrn_radiation_wavelength 0.71073
_diffrn_reflns_av_R_equivalents 0.0477
_diffrn_reflns_av_sigmaI/netI 0.0284
_diffrn_reflns_limit_h_max 14
_diffrn_reflns_limit_h_min -15
_diffrn_reflns_limit_k_max 15
_diffrn_reflns_limit_k_min -6
_diffrn_reflns_limit_l_max 9
_diffrn_reflns_limit_l_min -14
_diffrn_reflns_number 5260
_diffrn_reflns_theta_full 25.03
_diffrn_reflns_theta_max 25.03
_diffrn_reflns_theta_min 2.23
_exptl_absorpt_coefficient_mu 4.867
_exptl_absorpt_correction_T_max 1.000
_exptl_absorpt_correction_T_min 0.764
_exptl_absorpt_correction_type empirical
_exptl_crystal_colour colourless
_exptl_crystal_density_diffrn 2.247
_exptl_crystal_density_method 'not measured'
_exptl_crystal_description prism
_exptl_crystal_F_000 1352
_exptl_crystal_size_max 0.40
_exptl_crystal_size_mid 0.36
_exptl_crystal_size_min 0.25
_refine_diff_density_max 0.621
_refine_diff_density_min -0.383
_refine_diff_density_rms 0.087
_refine_ls_abs_structure_details 'Flack H D (1983), Acta Cryst. A39, 876-881'
_refine_ls_abs_structure_Flack 0.52(7)
_refine_ls_extinction_method none
_refine_ls_goodness_of_fit_ref 1.094
_refine_ls_hydrogen_treatment mixed
_refine_ls_matrix_type full
_refine_ls_number_parameters 55
_refine_ls_number_reflns 1277
_refine_ls_number_restraints 0
_refine_ls_restrained_S_all 1.094
_refine_ls_R_factor_all 0.0227
_refine_ls_R_factor_gt 0.0218
_refine_ls_shift/su_max 0.002
_refine_ls_shift/su_mean 0.000
_refine_ls_structure_factor_coef Fsqd
_refine_ls_weighting_details 'calc w=1/[\s^2^(Fo^2^)+(0.0255P)^2^+1.7592P] where P=(Fo^2^+2Fc^2^)/3'
_refine_ls_weighting_scheme calc
_refine_ls_wR_factor_gt 0.0503
_refine_ls_wR_factor_ref 0.0507
_reflns_number_gt 1244
_reflns_number_total 1277
_reflns_threshold_expression >2sigma(I)
_cod_data_source_file b203489c.txt
_cod_data_source_block md453
_cod_original_sg_symbol_H-M P2(1)3
_cod_database_code 7011746

loop_
_symmetry_equiv_pos_as_xyz
'x, y, z'
'-x+1/2, -y, z+1/2'
'-x, y+1/2, -z+1/2'
'x+1/2, -y+1/2, -z'
'z, x, y'
'z+1/2, -x+1/2, -y'
'-z+1/2, -x, y+1/2'
'-z, x+1/2, -y+1/2'
'y, z, x'
'-y, z+1/2, -x+1/2'
'y+1/2, -z+1/2, -x'
'-y+1/2, -z, x+1/2'

loop_
_atom_site_label
_atom_site_type_symbol
_atom_site_fract_x
_atom_site_fract_y
_atom_site_fract_z
_atom_site_U_iso_or_equiv
_atom_site_adp_type
_atom_site_occupancy
_atom_site_symmetry_multiplicity
_atom_site_calc_flag
_atom_site_refinement_flags
_atom_site_disorder_assembly
_atom_site_disorder_group
Sn1 Sn 0.92355(3) 0.02794(3) 0.14860(3) 0.03085(11) Uani 1 1 d . . .
In1 In 0.90655(3) -0.09345(3) -0.09345(3) 0.03473(16) Uani 1 3 d S . .
Cl1 Cl 0.94935(12) -0.07296(14) -0.27052(11) 0.0531(4) Uani 1 1 d . . .
N1 N 1.0027(3) 0.0027(3) 0.0027(3) 0.0233(14) Uani 1 3 d S . .
C1 C 1.0391(5) 0.0683(5) 0.2625(4) 0.0465(14) Uani 1 1 d . . .
H1A H 1.0761 0.1288 0.2400 0.070 Uiso 1 1 calc R . .
H1B H 1.0868 0.0118 0.2706 0.070 Uiso 1 1 calc R . .
H1C H 1.0059 0.0823 0.3276 0.070 Uiso 1 1 calc R . .
C2 C 0.8463(5) -0.1135(4) 0.1872(5) 0.0456(14) Uani 1 1 d . . .
H2A H 0.8587 -0.1297 0.2588 0.068 Uiso 1 1 calc R . .
H2B H 0.8724 -0.1685 0.1445 0.068 Uiso 1 1 calc R . .
H2C H 0.7732 -0.1057 0.1758 0.068 Uiso 1 1 calc R . .
C3 C 0.8154(4) 0.1504(5) 0.1223(4) 0.0405(13) Uani 1 1 d . . .
H3A H 0.7534 0.1226 0.0920 0.061 Uiso 1 1 calc R . .
H3B H 0.8454 0.2004 0.0761 0.061 Uiso 1 1 calc R . .
H3C H 0.7989 0.1831 0.1870 0.061 Uiso 1 1 calc R . .

loop_
_atom_site_aniso_label
_atom_site_aniso_U_11
_atom_site_aniso_U_22
_atom_site_aniso_U_33
_atom_site_aniso_U_23
_atom_site_aniso_U_13
_atom_site_aniso_U_12
Sn1 0.0317(2) 0.0319(2) 0.02895(19) -0.00309(14) 0.00218(14) -0.00102(14)
In1 0.03473(16) 0.03473(16) 0.03473(16) -0.00629(15) -0.00629(15) -0.00629(15)
Cl1 0.0590(9) 0.0667(10) 0.0334(7) -0.0046(7) -0.0066(6) -0.0068(8)
N1 0.0233(14) 0.0233(14) 0.0233(14) -0.0027(15) -0.0027(15) -0.0027(15)
C1 0.050(3) 0.053(4) 0.037(3) -0.010(3) -0.006(3) 0.001(3)
C2 0.054(4) 0.040(3) 0.042(3) -0.001(2) 0.010(3) -0.017(3)
C3 0.036(3) 0.042(3) 0.043(3) -0.008(3) 0.005(2) 0.006(2)

loop_
_atom_type_symbol
_atom_type_description
_atom_type_scat_dispersion_real
_atom_type_scat_dispersion_imag
_atom_type_scat_source
C C 0.0033 0.0016 'International Tables Vol C Tables 4.2.6.8 and 6.1.1.4'
H H 0.0000 0.0000 'International Tables Vol C Tables 4.2.6.8 and 6.1.1.4'
N N 0.0061 0.0033 'International Tables Vol C Tables 4.2.6.8 and 6.1.1.4'
Cl Cl 0.1484 0.1585 'International Tables Vol C Tables 4.2.6.8 and 6.1.1.4'
In In -0.7276 1.3100 'International Tables Vol C Tables 4.2.6.8 and 6.1.1.4'
Sn Sn -0.6537 1.4246 'International Tables Vol C Tables 4.2.6.8 and 6.1.1.4'

loop_
_geom_angle_atom_site_label_1
_geom_angle_atom_site_label_2
_geom_angle_atom_site_label_3
_geom_angle
_geom_angle_site_symmetry_1
_geom_angle_site_symmetry_3
_geom_angle_publ_flag
C3 Sn1 C2 111.3(2) . . ?
C3 Sn1 C1 112.4(2) . . ?
C2 Sn1 C1 111.7(2) . . ?
C3 Sn1 N1 106.34(15) . . ?
C2 Sn1 N1 107.1(2) . . ?
C1 Sn1 N1 107.6(2) . . ?
N1 In1 Cl1 111.00(4) . 9_654 ?
N1 In1 Cl1 111.00(4) . . ?
Cl1 In1 Cl1 107.90(4) 9_654 . ?
N1 In1 Cl1 111.00(4) . 5_645 ?
Cl1 In1 Cl1 107.90(4) 9_654 5_645 ?
Cl1 In1 Cl1 107.90(4) . 5_645 ?
In1 N1 Sn1 108.46(15) . . ?
In1 N1 Sn1 108.46(15) . 5_645 ?
Sn1 N1 Sn1 110.46(15) . 5_645 ?
In1 N1 Sn1 108.46(15) . 9_654 ?
Sn1 N1 Sn1 110.46(15) . 9_654 ?
Sn1 N1 Sn1 110.46(15) 5_645 9_654 ?
Sn1 C1 H1A 109.5 . . ?
Sn1 C1 H1B 109.5 . . ?
H1A C1 H1B 109.5 . . ?
Sn1 C1 H1C 109.5 . . ?
H1A C1 H1C 109.5 . . ?
H1B C1 H1C 109.5 . . ?
Sn1 C2 H2A 109.5 . . ?
Sn1 C2 H2B 109.5 . . ?
H2A C2 H2B 109.5 . . ?
Sn1 C2 H2C 109.5 . . ?
H2A C2 H2C 109.5 . . ?
H2B C2 H2C 109.5 . . ?
Sn1 C3 H3A 109.5 . . ?
Sn1 C3 H3B 109.5 . . ?
H3A C3 H3B 109.5 . . ?
Sn1 C3 H3C 109.5 . . ?
H3A C3 H3C 109.5 . . ?
H3B C3 H3C 109.5 . . ?

loop_
_geom_bond_atom_site_label_1
_geom_bond_atom_site_label_2
_geom_bond_distance
_geom_bond_site_symmetry_2
_geom_bond_publ_flag
Sn1 C3 2.134(6) . ?
Sn1 C2 2.138(5) . ?
Sn1 C1 2.157(6) . ?
Sn1 N1 2.166(2) . ?
In1 N1 2.148(6) . ?
In1 Cl1 2.3652(15) 9_654 ?
In1 Cl1 2.3652(15) . ?
In1 Cl1 2.3652(15) 5_645 ?
N1 Sn1 2.166(2) 5_645 ?
N1 Sn1 2.166(2) 9_654 ?
C1 H1A 0.9600 . ?
C1 H1B 0.9600 . ?
C1 H1C 0.9600 . ?
C2 H2A 0.9600 . ?
C2 H2B 0.9600 . ?
C2 H2C 0.9600 . ?
C3 H3A 0.9600 . ?
C3 H3B 0.9600 . ?
C3 H3C 0.9600 . ?

loop_
_geom_torsion_atom_site_label_1
_geom_torsion_atom_site_label_2
_geom_torsion_atom_site_label_3
_geom_torsion_atom_site_label_4
_geom_torsion
_geom_torsion_site_symmetry_1
_geom_torsion_site_symmetry_2
_geom_torsion_site_symmetry_3
_geom_torsion_site_symmetry_4
_geom_torsion_publ_flag
Cl1 In1 N1 Sn1 -82.32(5) 9_654 . . . ?
Cl1 In1 N1 Sn1 157.68(5) . . . . ?
Cl1 In1 N1 Sn1 37.68(5) 5_645 . . . ?
Cl1 In1 N1 Sn1 37.68(5) 9_654 . . 5_645 ?
Cl1 In1 N1 Sn1 -82.32(5) . . . 5_645 ?
Cl1 In1 N1 Sn1 157.68(5) 5_645 . . 5_645 ?
Cl1 In1 N1 Sn1 157.68(5) 9_654 . . 9_654 ?
Cl1 In1 N1 Sn1 37.68(5) . . . 9_654 ?
Cl1 In1 N1 Sn1 -82.32(5) 5_645 . . 9_654 ?
C3 Sn1 N1 In1 -81.73(17) . . . . ?
C2 Sn1 N1 In1 37.40(18) . . . . ?
C1 Sn1 N1 In1 157.60(18) . . . . ?
C3 Sn1 N1 Sn1 159.5(2) . . . 5_645 ?
C2 Sn1 N1 Sn1 -81.3(3) . . . 5_645 ?
C1 Sn1 N1 Sn1 38.9(3) . . . 5_645 ?
C3 Sn1 N1 Sn1 37.0(3) . . . 9_654 ?
C2 Sn1 N1 Sn1 156.1(3) . . . 9_654 ?
C1 Sn1 N1 Sn1 -83.6(3) . . . 9_654 ?
